data_7213781
loop_
_publ_author_name
'Wu, Zhe'
'Sun, Wujuan'
'Chai, Ying'
'Zhao, Wenjie'
'Wu, He'
'Shi, Ting'
'Yang, Xuwu'

_publ_section_title
;
 A series of coordination polymers based on a new
 2&#x2032;,5&#x2032;-dimethyl-1,1&#x2032;:4&#x2032;,1&#x2032;&#x2032;-terphenyl-3,3&#x2032;&#x2032;-dicarboxylic
 acid ligand: structures, luminescence, and magnetic properties
;
_journal_issue 3
_journal_name_full CrystEngComm
_journal_page_first 406
_journal_paper_doi 10.1039/c3ce41971a
_journal_volume 16
_journal_year 2014
_chemical_formula_sum 'C46 H38 Mn N8 O5'
_chemical_formula_weight 837.78
_chemical_name_systematic
; 
 ? 
;
_space_group_IT_number 4
_symmetry_cell_setting monoclinic
_symmetry_space_group_name_Hall 'P 2yb'
_symmetry_space_group_name_H-M 'P 1 21 1'
_atom_sites_solution_hydrogens geom
_atom_sites_solution_primary direct
_atom_sites_solution_secondary difmap
_audit_creation_method SHELXL-97
_cell_angle_alpha 90.00
_cell_angle_beta 102.092(3)
_cell_angle_gamma 90.00
_cell_formula_units_Z 2
_cell_length_a 11.595(2)
_cell_length_b 13.960(3)
_cell_length_c 12.667(2)
_cell_measurement_reflns_used 856
_cell_measurement_temperature 296(2)
_cell_measurement_theta_max 19.200
_cell_measurement_theta_min 2.623
_cell_volume 2004.9(6)
_computing_structure_refinement 'SHELXL-97 (Sheldrick, 1997)'
_computing_structure_solution 'SHELXS-97 (Sheldrick, 1990)'
_diffrn_ambient_temperature 296(2)
_diffrn_measured_fraction_theta_full 0.990
_diffrn_measured_fraction_theta_max 0.990
_diffrn_radiation_monochromator graphite
_diffrn_radiation_source 'fine-focus sealed tube'
_diffrn_radiation_type MoK\a
_diffrn_radiation_wavelength 0.71073
_diffrn_reflns_av_R_equivalents 0.0605
_diffrn_reflns_av_sigmaI/netI 0.0942
_diffrn_reflns_limit_h_max 14
_diffrn_reflns_limit_h_min -14
_diffrn_reflns_limit_k_max 6
_diffrn_reflns_limit_k_min -17
_diffrn_reflns_limit_l_max 15
_diffrn_reflns_limit_l_min -15
_diffrn_reflns_number 10983
_diffrn_reflns_theta_full 26.25
_diffrn_reflns_theta_max 26.25
_diffrn_reflns_theta_min 1.64
_exptl_absorpt_coefficient_mu 0.388
_exptl_absorpt_correction_T_max 0.933
_exptl_absorpt_correction_T_min 0.903
_exptl_absorpt_correction_type multi-scan
_exptl_absorpt_process_details sadabs
_exptl_crystal_colour colorless
_exptl_crystal_density_diffrn 1.388
_exptl_crystal_density_method 'not measured'
_exptl_crystal_description rhombic
_exptl_crystal_F_000 870.0
_exptl_crystal_size_max 0.28
_exptl_crystal_size_mid 0.22
_exptl_crystal_size_min 0.18
_refine_diff_density_max 0.823
_refine_diff_density_min -0.736
_refine_diff_density_rms 0.068
_refine_ls_abs_structure_details 'Flack H D (1983), Acta Cryst. A39, 876-881'
_refine_ls_abs_structure_Flack 0.00(16)
_refine_ls_extinction_method none
_refine_ls_goodness_of_fit_ref 1.000
_refine_ls_hydrogen_treatment constr
_refine_ls_matrix_type full
_refine_ls_number_parameters 544
_refine_ls_number_reflns 8090
_refine_ls_number_restraints 1
_refine_ls_restrained_S_all 1.000
_refine_ls_R_factor_all 0.1042
_refine_ls_R_factor_gt 0.0717
_refine_ls_shift/su_max 0.030
_refine_ls_shift/su_mean 0.002
_refine_ls_structure_factor_coef Fsqd
_refine_ls_weighting_details 'calc w=1/[\s^2^(Fo^2^)+(0.1100P)^2^+0.5032P] where P=(Fo^2^+2Fc^2^)/3'
_refine_ls_weighting_scheme calc
_refine_ls_wR_factor_gt 0.1740
_refine_ls_wR_factor_ref 0.2070
_reflns_number_gt 3648
_reflns_number_total 8090
_reflns_threshold_expression >2sigma(I)
_cod_data_source_file c3ce41971a.txt
_cod_data_source_block wz-1
_cod_depositor_comments
;
The following automatic conversions were performed:

'_symmetry_cell_setting' value 'Monoclinic' changed to 'monoclinic'
according to
/usr/data/users/saulius/automatic-downloads/current/RSC/lib/dictionaries/cif_core.dic
dictionary named 'cif_core.dic' version 2.4.2 from 2011-04-26.

Automatic conversion script
Id: cif_fix_values 2281 2013-09-26 08:29:07Z andrius 
;
_cod_original_sg_symbol_H-M P2(1)
_cod_database_code 7213781

loop_
_symmetry_equiv_pos_as_xyz
'x, y, z'
'-x, y+1/2, -z'

loop_
_atom_site_label
_atom_site_type_symbol
_atom_site_fract_x
_atom_site_fract_y
_atom_site_fract_z
_atom_site_U_iso_or_equiv
_atom_site_adp_type
_atom_site_occupancy
_atom_site_symmetry_multiplicity
_atom_site_calc_flag
_atom_site_refinement_flags
Mn1 Mn 0.50265(8) 0.35887(14) 0.74152(8) 0.0352(3) Uani 1 1 d .
N3 N -0.2361(5) 0.0256(5) 0.4840(5) 0.0438(17) Uani 1 1 d .
N2 N 0.2345(5) 0.1367(5) 0.6178(6) 0.0448(17) Uani 1 1 d .
O1 O 0.6153(4) 0.3235(5) 0.6345(4) 0.0603(19) Uani 1 1 d .
N6 N 1.2355(5) 0.6828(5) 1.0416(5) 0.0429(17) Uani 1 1 d .
N5 N 0.7620(5) 0.5761(6) 0.8885(6) 0.0456(18) Uani 1 1 d .
C29 C -0.1156(6) 0.0533(6) 0.5190(6) 0.043(2) Uani 1 1 d .
O3 O 0.3818(4) 0.3931(5) 0.8430(4) 0.061(2) Uani 1 1 d .
N7 N 0.3947(5) 0.4533(5) 0.6138(5) 0.0463(18) Uani 1 1 d .
C40 C 1.1164(6) 0.6522(6) 1.0026(6) 0.0405(19) Uani 1 1 d .
N8 N 0.6101(5) 0.2597(5) 0.8659(5) 0.0449(18) Uani 1 1 d .
C37 C 0.8833(6) 0.6045(6) 0.9265(6) 0.0393(19) Uani 1 1 d .
N4 N 0.6101(5) 0.4856(6) 0.8166(5) 0.0458(18) Uani 1 1 d .
C24 C 0.4274(7) 0.1427(9) 0.6454(9) 0.070(3) Uani 1 1 d .
H24 H 0.5055 0.1250 0.6487 0.084 Uiso 1 1 calc R
C14 C 0.2039(6) 0.3731(7) 1.0440(6) 0.0447(19) Uani 1 1 d .
H14 H 0.1308 0.3608 0.9997 0.054 Uiso 1 1 calc R
C41 C 1.0349(7) 0.6718(7) 1.0638(7) 0.054(2) Uani 1 1 d .
H41 H 1.0578 0.7021 1.1303 0.065 Uiso 1 1 calc R
C28 C -0.0338(7) 0.0209(7) 0.4630(7) 0.058(3) Uani 1 1 d .
H28 H -0.0562 -0.0186 0.4031 0.070 Uiso 1 1 calc R
C2 C 0.7029(7) 0.3071(7) 0.4837(6) 0.045(2) Uani 1 1 d .
C35 C 0.5730(7) 0.5615(7) 0.8671(8) 0.059(3) Uani 1 1 d .
H35 H 0.4948 0.5726 0.8705 0.071 Uiso 1 1 calc R
N1 N 0.3898(6) 0.2286(6) 0.6779(6) 0.0517(19) Uani 1 1 d .
C26 C 0.1140(6) 0.1100(7) 0.5844(6) 0.048(2) Uani 1 1 d .
C13 C 0.3006(6) 0.3877(6) 0.9982(6) 0.045(2) Uani 1 1 d .
C3 C 0.8015(7) 0.3245(7) 0.4391(7) 0.053(2) Uani 1 1 d .
H3 H 0.8684 0.3521 0.4817 0.063 Uiso 1 1 calc R
C23 C 0.2738(7) 0.2237(7) 0.6603(7) 0.047(2) Uani 1 1 d .
H23 H 0.2252 0.2728 0.6749 0.057 Uiso 1 1 calc R
O4 O 0.1906(5) 0.3866(9) 0.8153(5) 0.108(3) Uani 1 1 d .
C45 C 0.4200(7) 0.4927(8) 0.5237(8) 0.072(3) Uani 1 1 d .
H45 H 0.4939 0.4905 0.5061 0.087 Uiso 1 1 calc R
C34 C 0.7256(7) 0.4995(7) 0.8302(7) 0.047(2) Uani 1 1 d .
H34 H 0.7754 0.4595 0.8016 0.057 Uiso 1 1 calc R
C27 C 0.0831(7) 0.0485(7) 0.4980(7) 0.053(2) Uani 1 1 d .
H27 H 0.1405 0.0255 0.4631 0.063 Uiso 1 1 calc R
C42 C 0.9172(7) 0.6460(8) 1.0255(7) 0.055(2) Uani 1 1 d .
H42 H 0.8618 0.6571 1.0677 0.066 Uiso 1 1 calc R
C46 C 0.5744(7) 0.1967(8) 0.9328(7) 0.063(3) Uani 1 1 d .
H46 H 0.4964 0.1882 0.9386 0.076 Uiso 1 1 calc R
C4 C 0.8014(8) 0.3015(8) 0.3330(7) 0.058(2) Uani 1 1 d .
C38 C 0.9659(7) 0.5847(9) 0.8666(8) 0.071(3) Uani 1 1 d .
H38 H 0.9429 0.5547 0.7999 0.085 Uiso 1 1 calc R
C25 C 0.3316(8) 0.0881(8) 0.6076(9) 0.078(3) Uani 1 1 d .
H25 H 0.3326 0.0268 0.5791 0.093 Uiso 1 1 calc R
C31 C 0.0332(6) 0.1406(9) 0.6384(7) 0.069(3) Uani 1 1 d .
H31 H 0.0558 0.1798 0.6985 0.083 Uiso 1 1 calc R
C43 C 1.2741(7) 0.7488(7) 1.1170(7) 0.053(3) Uani 1 1 d .
H43 H 1.2254 0.7830 1.1532 0.063 Uiso 1 1 calc R
C36 C 0.6654(6) 0.6201(8) 0.9125(8) 0.063(3) Uani 1 1 d .
H36 H 0.6627 0.6767 0.9507 0.076 Uiso 1 1 calc R
C39 C 1.0838(7) 0.6088(8) 0.9042(7) 0.061(3) Uani 1 1 d .
H39 H 1.1395 0.5956 0.8631 0.074 Uiso 1 1 calc R
C12 C 0.2914(6) 0.3832(9) 0.8774(6) 0.064(3) Uani 1 1 d .
C1 C 0.7019(7) 0.3413(8) 0.5958(7) 0.060(3) Uani 1 1 d .
C30 C -0.0837(7) 0.1138(9) 0.6048(7) 0.072(3) Uani 1 1 d .
H30 H -0.1403 0.1371 0.6405 0.087 Uiso 1 1 calc R
C7 C 0.6019(7) 0.2655(8) 0.4203(7) 0.062(3) Uani 1 1 d .
H7 H 0.5345 0.2572 0.4482 0.075 Uiso 1 1 calc R
C15 C 0.2137(7) 0.3765(8) 1.1543(6) 0.058(2) Uani 1 1 d .
C8 C 0.9062(8) 0.3207(7) 0.2859(6) 0.053(2) Uani 1 1 d .
C32 C -0.2836(7) -0.0241(8) 0.3926(7) 0.056(3) Uani 1 1 d .
H32 H -0.2416 -0.0404 0.3402 0.067 Uiso 1 1 calc R
C19 C 0.1098(7) 0.3541(9) 1.2042(6) 0.063(3) Uani 1 1 d .
C44 C 1.3324(7) 0.6470(7) 1.0093(8) 0.061(3) Uani 1 1 d .
H44 H 1.3343 0.5991 0.9587 0.073 Uiso 1 1 calc R
C20 C -0.0005(7) 0.3937(8) 1.1548(7) 0.067(3) Uani 1 1 d .
H20 H -0.0053 0.4312 1.0933 0.081 Uiso 1 1 calc R
C33 C -0.3254(7) 0.0351(8) 0.5370(9) 0.080(4) Uani 1 1 d .
H33 H -0.3217 0.0654 0.6030 0.096 Uiso 1 1 calc R
C9 C 0.8985(7) 0.3789(8) 0.1943(7) 0.064(3) Uani 1 1 d .
C5 C 0.6994(9) 0.2580(10) 0.2735(8) 0.089(4) Uani 1 1 d .
H5 H 0.6960 0.2421 0.2016 0.106 Uiso 1 1 calc R
C10 C 1.0109(7) 0.2846(8) 0.3325(7) 0.065(3) Uani 1 1 d .
H10 H 1.0144 0.2488 0.3950 0.077 Uiso 1 1 calc R
C21 C 0.1173(8) 0.2955(8) 1.2957(7) 0.066(3) Uani 1 1 d .
C18 C 0.4095(8) 0.4096(9) 1.0650(7) 0.069(3) Uani 1 1 d .
H18 H 0.4750 0.4204 1.0350 0.083 Uiso 1 1 calc R
C17 C 0.4195(9) 0.4151(11) 1.1722(8) 0.093(4) Uani 1 1 d .
H17 H 0.4919 0.4294 1.2168 0.111 Uiso 1 1 calc R
O2 O 0.7847(6) 0.3961(10) 0.6406(6) 0.154(6) Uani 1 1 d .
C6 C 0.6027(9) 0.2378(11) 0.3195(9) 0.096(4) Uani 1 1 d .
H6 H 0.5384 0.2048 0.2797 0.115 Uiso 1 1 calc R
C16 C 0.3215(9) 0.3993(11) 1.2162(7) 0.093(4) Uani 1 1 d .
H16 H 0.3292 0.4045 1.2906 0.112 Uiso 1 1 calc R
C11 C 0.7852(8) 0.4278(10) 0.1356(8) 0.087(4) Uani 1 1 d .
H11A H 0.8018 0.4671 0.0784 0.131 Uiso 1 1 calc R
H11B H 0.7545 0.4670 0.1857 0.131 Uiso 1 1 calc R
H11C H 0.7279 0.3800 0.1060 0.131 Uiso 1 1 calc R
C22 C 0.2246(8) 0.2460(10) 1.3479(8) 0.094(5) Uani 1 1 d .
H22A H 0.2683 0.2278 1.2945 0.142 Uiso 1 1 calc R
H22B H 0.2045 0.1898 1.3838 0.142 Uiso 1 1 calc R
H22C H 0.2719 0.2878 1.3997 0.142 Uiso 1 1 calc R
O5 O 0.9624(9) 0.3413(8) 0.7816(9) 0.179(5) Uani 1 1 d .
H5B H 0.9132 0.3626 0.7294 0.268 Uiso 1 1 d R
H5A H 1.0317 0.3590 0.7807 0.268 Uiso 1 1 d R

loop_
_atom_site_aniso_label
_atom_site_aniso_U_11
_atom_site_aniso_U_22
_atom_site_aniso_U_33
_atom_site_aniso_U_23
_atom_site_aniso_U_13
_atom_site_aniso_U_12
Mn1 0.0212(4) 0.0534(6) 0.0316(5) 0.0003(6) 0.0070(3) -0.0016(4)
N3 0.036(3) 0.057(5) 0.038(3) -0.013(3) 0.007(3) -0.003(3)
N2 0.034(4) 0.037(4) 0.065(5) 0.000(4) 0.014(3) -0.004(3)
O1 0.045(3) 0.088(5) 0.057(3) 0.001(3) 0.033(3) 0.002(3)
N6 0.030(3) 0.052(5) 0.045(4) -0.011(3) 0.005(3) -0.005(3)
N5 0.031(3) 0.056(5) 0.051(4) 0.001(4) 0.010(3) -0.003(4)
C29 0.036(4) 0.053(5) 0.043(4) -0.009(4) 0.012(3) -0.018(4)
O3 0.041(3) 0.098(6) 0.053(3) -0.002(4) 0.028(2) -0.011(3)
N7 0.042(4) 0.056(5) 0.043(4) 0.008(4) 0.015(3) 0.016(3)
C40 0.027(4) 0.047(5) 0.044(4) -0.006(4) 0.001(3) 0.002(4)
N8 0.027(3) 0.057(5) 0.047(4) 0.004(4) 0.000(3) -0.005(3)
C37 0.031(4) 0.044(5) 0.042(4) 0.000(4) 0.005(3) -0.010(4)
N4 0.028(3) 0.063(5) 0.043(4) 0.003(4) 0.001(3) 0.004(4)
C24 0.032(5) 0.074(8) 0.104(8) -0.019(7) 0.011(5) -0.005(5)
C14 0.043(4) 0.053(5) 0.049(4) 0.004(4) 0.032(3) -0.004(4)
C41 0.043(5) 0.069(7) 0.053(5) -0.018(5) 0.013(4) -0.017(4)
C28 0.041(4) 0.073(7) 0.063(6) -0.020(5) 0.018(4) -0.016(5)
C2 0.055(5) 0.047(5) 0.042(4) -0.007(4) 0.027(4) -0.012(4)
C35 0.029(4) 0.058(6) 0.094(7) -0.007(6) 0.020(5) 0.002(4)
N1 0.032(4) 0.060(5) 0.062(5) -0.004(4) 0.009(3) -0.014(4)
C26 0.027(4) 0.058(6) 0.051(5) -0.003(5) -0.008(3) -0.008(4)
C13 0.042(4) 0.051(6) 0.047(4) 0.004(4) 0.022(3) -0.001(4)
C3 0.055(5) 0.056(6) 0.057(5) -0.004(4) 0.034(4) -0.006(4)
C23 0.031(4) 0.056(6) 0.052(5) -0.015(5) 0.003(4) -0.003(4)
O4 0.065(4) 0.199(11) 0.067(4) 0.014(6) 0.034(3) 0.023(6)
C45 0.053(5) 0.082(8) 0.089(7) 0.039(6) 0.031(5) 0.026(5)
C34 0.039(5) 0.042(6) 0.061(6) 0.000(5) 0.009(4) -0.007(4)
C27 0.036(4) 0.052(6) 0.073(6) -0.028(5) 0.017(4) -0.017(4)
C42 0.044(5) 0.075(7) 0.047(5) -0.006(5) 0.012(4) -0.008(5)
C46 0.036(4) 0.085(8) 0.069(6) 0.025(6) 0.009(4) -0.007(5)
C4 0.063(5) 0.074(7) 0.045(5) -0.004(5) 0.031(4) 0.003(5)
C38 0.044(5) 0.109(9) 0.064(6) -0.031(6) 0.020(5) -0.027(6)
C25 0.055(6) 0.055(7) 0.123(10) -0.034(7) 0.021(6) -0.017(5)
C31 0.027(4) 0.132(10) 0.047(5) -0.036(6) 0.008(4) -0.014(5)
C43 0.033(4) 0.071(7) 0.055(5) -0.020(5) 0.013(4) -0.014(4)
C36 0.032(4) 0.054(6) 0.106(8) -0.018(6) 0.019(5) -0.004(4)
C39 0.039(4) 0.095(9) 0.055(5) -0.030(6) 0.020(4) -0.014(5)
C12 0.043(4) 0.106(10) 0.051(4) -0.021(6) 0.029(4) -0.006(6)
C1 0.054(5) 0.081(9) 0.052(4) -0.016(5) 0.030(4) -0.014(5)
C30 0.040(5) 0.117(10) 0.063(6) -0.038(7) 0.018(4) -0.021(6)
C7 0.046(5) 0.086(8) 0.060(6) 0.000(5) 0.022(4) -0.008(5)
C15 0.059(5) 0.074(7) 0.049(4) 0.002(5) 0.029(4) 0.010(5)
C8 0.068(5) 0.059(6) 0.040(4) -0.008(4) 0.031(4) 0.007(5)
C32 0.037(4) 0.087(8) 0.043(5) -0.013(5) 0.008(4) 0.000(5)
C19 0.077(5) 0.072(7) 0.052(4) 0.019(6) 0.043(4) 0.012(6)
C44 0.053(5) 0.055(6) 0.075(6) -0.025(5) 0.015(4) -0.002(4)
C20 0.082(6) 0.083(8) 0.048(5) 0.019(5) 0.038(5) 0.006(6)
C33 0.055(5) 0.104(9) 0.091(7) -0.061(7) 0.039(5) -0.032(6)
C9 0.072(5) 0.071(7) 0.064(5) 0.022(5) 0.046(4) 0.028(6)
C5 0.089(7) 0.139(12) 0.042(5) -0.018(6) 0.022(5) -0.026(8)
C10 0.067(6) 0.092(8) 0.045(5) 0.019(5) 0.035(4) 0.011(5)
C21 0.064(5) 0.090(8) 0.049(5) 0.008(5) 0.023(4) 0.011(5)
C18 0.063(5) 0.099(8) 0.055(5) 0.009(6) 0.032(4) -0.017(6)
C17 0.068(6) 0.149(13) 0.058(6) 0.018(7) 0.005(5) -0.042(7)
O2 0.096(5) 0.283(16) 0.101(6) -0.109(9) 0.061(5) -0.111(8)
C6 0.063(6) 0.150(13) 0.074(7) -0.030(8) 0.013(6) -0.021(7)
C16 0.093(7) 0.149(13) 0.042(5) 0.006(7) 0.021(5) -0.019(8)
C11 0.078(7) 0.134(11) 0.060(6) 0.034(7) 0.036(5) 0.011(7)
C22 0.081(7) 0.147(13) 0.064(6) 0.048(8) 0.036(5) 0.038(7)
O5 0.194(10) 0.117(11) 0.195(11) 0.061(9) -0.025(9) -0.030(8)

loop_
_atom_type_symbol
_atom_type_description
_atom_type_scat_dispersion_real
_atom_type_scat_dispersion_imag
_atom_type_scat_source
C C 0.0033 0.0016 'International Tables Vol C Tables 4.2.6.8 and 6.1.1.4'
H H 0.0000 0.0000 'International Tables Vol C Tables 4.2.6.8 and 6.1.1.4'
N N 0.0061 0.0033 'International Tables Vol C Tables 4.2.6.8 and 6.1.1.4'
O O 0.0106 0.0060 'International Tables Vol C Tables 4.2.6.8 and 6.1.1.4'
Mn Mn 0.3368 0.7283 'International Tables Vol C Tables 4.2.6.8 and 6.1.1.4'

loop_
_geom_angle_atom_site_label_1
_geom_angle_atom_site_label_2
_geom_angle_atom_site_label_3
_geom_angle
_geom_angle_site_symmetry_1
_geom_angle_site_symmetry_3
O1 Mn1 O3 177.2(2) . .
O1 Mn1 N7 90.1(2) . .
O3 Mn1 N7 88.0(2) . .
O1 Mn1 N4 95.3(2) . .
O3 Mn1 N4 86.8(2) . .
N7 Mn1 N4 91.1(3) . .
O1 Mn1 N8 88.8(2) . .
O3 Mn1 N8 93.0(2) . .
N7 Mn1 N8 178.1(3) . .
N4 Mn1 N8 90.6(2) . .
O1 Mn1 N1 88.5(3) . .
O3 Mn1 N1 89.5(3) . .
N7 Mn1 N1 91.2(3) . .
N4 Mn1 N1 175.6(3) . .
N8 Mn1 N1 87.1(3) . .
C33 N3 C32 104.9(7) . .
C33 N3 C29 128.3(7) . .
C32 N3 C29 126.6(7) . .
C25 N2 C23 105.6(7) . .
C25 N2 C26 129.0(8) . .
C23 N2 C26 125.2(7) . .
C1 O1 Mn1 150.1(7) . .
C43 N6 C44 107.0(7) . .
C43 N6 C40 127.4(7) . .
C44 N6 C40 125.6(7) . .
C34 N5 C36 108.0(7) . .
C34 N5 C37 125.8(7) . .
C36 N5 C37 126.1(8) . .
C30 C29 C28 120.9(7) . .
C30 C29 N3 120.0(7) . .
C28 C29 N3 119.1(7) . .
C12 O3 Mn1 154.7(7) . .
C32 N7 C45 103.5(7) 2_556 .
C32 N7 Mn1 125.1(6) 2_556 .
C45 N7 Mn1 131.1(5) . .
C39 C40 C41 120.9(7) . .
C39 C40 N6 120.7(7) . .
C41 C40 N6 118.4(7) . .
C43 N8 C46 104.9(7) 2_747 .
C43 N8 Mn1 125.2(6) 2_747 .
C46 N8 Mn1 129.8(5) . .
C42 C37 C38 119.7(7) . .
C42 C37 N5 119.8(7) . .
C38 C37 N5 120.3(7) . .
C34 N4 C35 103.6(8) . .
C34 N4 Mn1 128.5(6) . .
C35 N4 Mn1 127.6(5) . .
C25 C24 N1 108.1(8) . .
C15 C14 C13 121.3(7) . .
C40 C41 C42 119.4(8) . .
C29 C28 C27 118.4(8) . .
C3 C2 C7 119.8(8) . .
C3 C2 C1 119.7(7) . .
C7 C2 C1 120.2(7) . .
N4 C35 C36 111.5(7) . .
C23 N1 C24 106.4(8) . .
C23 N1 Mn1 126.1(7) . .
C24 N1 Mn1 127.4(6) . .
C31 C26 C27 120.7(7) . .
C31 C26 N2 120.8(8) . .
C27 C26 N2 118.5(7) . .
C14 C13 C18 119.2(7) . .
C14 C13 C12 121.9(7) . .
C18 C13 C12 119.0(6) . .
C4 C3 C2 121.2(8) . .
N1 C23 N2 110.9(8) . .
C33 C45 N7 111.6(7) 2_556 .
N5 C34 N4 112.8(8) . .
C26 C27 C28 120.1(8) . .
C37 C42 C41 120.2(8) . .
N8 C46 C44 111.0(7) . 2_747
C3 C4 C5 116.9(8) . .
C3 C4 C8 120.9(8) . .
C5 C4 C8 122.1(8) . .
C37 C38 C39 120.8(9) . .
N2 C25 C24 109.0(9) . .
C26 C31 C30 120.0(9) . .
N8 C43 N6 111.9(8) 2_757 .
N5 C36 C35 104.0(9) . .
C40 C39 C38 118.9(8) . .
O3 C12 O4 121.5(7) . .
O3 C12 C13 118.1(7) . .
O4 C12 C13 119.2(6) . .
O1 C1 O2 123.3(8) . .
O1 C1 C2 118.7(8) . .
O2 C1 C2 117.5(7) . .
C29 C30 C31 119.8(8) . .
C6 C7 C2 119.7(8) . .
C16 C15 C14 117.5(7) . .
C16 C15 C19 121.5(7) . .
C14 C15 C19 121.0(8) . .
C10 C8 C9 118.6(8) . .
C10 C8 C4 120.0(8) . .
C9 C8 C4 121.3(8) . .
N7 C32 N3 113.0(7) 2_546 .
C21 C19 C20 119.1(7) . .
C21 C19 C15 123.3(8) . .
C20 C19 C15 117.6(8) . .
C46 C44 N6 105.2(8) 2_757 .
C9 C20 C19 122.6(8) 1_456 .
C45 C33 N3 107.0(8) 2_546 .
C20 C9 C8 118.3(8) 1_654 .
C20 C9 C11 117.7(8) 1_654 .
C8 C9 C11 124.0(7) . .
C6 C5 C4 121.6(9) . .
C8 C10 C21 126.1(9) . 1_654
C19 C21 C10 115.2(8) . 1_456
C19 C21 C22 123.3(8) . .
C10 C21 C22 121.4(9) 1_456 .
C17 C18 C13 120.1(8) . .
C18 C17 C16 119.6(9) . .
C7 C6 C5 120.5(10) . .
C15 C16 C17 122.3(9) . .

loop_
_geom_bond_atom_site_label_1
_geom_bond_atom_site_label_2
_geom_bond_distance
_geom_bond_site_symmetry_2
Mn1 O1 2.129(5) .
Mn1 O3 2.145(5) .
Mn1 N7 2.253(7) .
Mn1 N4 2.256(8) .
Mn1 N8 2.265(7) .
Mn1 N1 2.286(8) .
N3 C33 1.352(10) .
N3 C32 1.364(10) .
N3 C29 1.428(9) .
N2 C25 1.344(11) .
N2 C23 1.367(11) .
N2 C26 1.422(8) .
O1 C1 1.231(8) .
N6 C43 1.335(11) .
N6 C44 1.368(10) .
N6 C40 1.431(9) .
N5 C34 1.318(11) .
N5 C36 1.366(10) .
N5 C37 1.443(9) .
C29 C30 1.364(12) .
C29 C28 1.375(11) .
O3 C12 1.224(8) .
N7 C32 1.311(10) 2_556
N7 C45 1.353(11) .
C40 C39 1.365(11) .
C40 C41 1.369(11) .
N8 C43 1.323(9) 2_747
N8 C46 1.345(11) .
C37 C42 1.362(11) .
C37 C38 1.369(11) .
N4 C34 1.328(9) .
N4 C35 1.353(12) .
C24 C25 1.349(12) .
C24 N1 1.369(13) .
C14 C15 1.378(10) .
C14 C13 1.381(8) .
C41 C42 1.397(10) .
C28 C27 1.389(10) .
C2 C3 1.398(9) .
C2 C7 1.400(11) .
C2 C1 1.501(11) .
C35 C36 1.376(12) .
N1 C23 1.318(9) .
C26 C31 1.341(11) .
C26 C27 1.377(11) .
C13 C18 1.398(11) .
C13 C12 1.512(10) .
C3 C4 1.382(11) .
O4 C12 1.266(9) .
C45 C33 1.338(11) 2_556
C46 C44 1.362(12) 2_747
C4 C5 1.401(13) .
C4 C8 1.485(11) .
C38 C39 1.392(11) .
C31 C30 1.385(10) .
C43 N8 1.323(9) 2_757
C1 O2 1.266(12) .
C7 C6 1.336(13) .
C15 C16 1.367(12) .
C15 C19 1.506(10) .
C8 C10 1.332(11) .
C8 C9 1.405(12) .
C32 N7 1.311(10) 2_546
C19 C21 1.407(13) .
C19 C20 1.413(12) .
C44 C46 1.362(12) 2_757
C20 C9 1.382(10) 1_456
C33 C45 1.338(11) 2_546
C9 C20 1.382(10) 1_654
C9 C11 1.528(12) .
C5 C6 1.396(13) .
C10 C21 1.416(11) 1_654
C21 C10 1.416(11) 1_456
C21 C22 1.456(12) .
C18 C17 1.341(13) .
C17 C16 1.385(12) .
